data_4113212
loop_
_publ_author_name
'Fan Wu'
'Aswini K. Dash'
'Richard F. Jordan'

_publ_section_title
;
 Structures and Reactivity of Zr(IV) Chlorobenzene Complexes
;
_journal_name_full 'Journal of the American Chemical Society'
_journal_page_first 15360
_journal_page_last 15361
_journal_paper_doi 10.1021/ja044303v
_journal_volume 126
_journal_year 2004
_chemical_formula_sum 'C50 H29 B Cl F20 Zr'
_chemical_formula_weight 1147.21
_chemical_name_systematic
; 
 ? 
;
_space_group_IT_number 14
_symmetry_space_group_name_Hall '-P 2ybc'
_symmetry_space_group_name_H-M 'P 1 21/c 1'
_atom_sites_solution_hydrogens geom
_atom_sites_solution_primary direct
_atom_sites_solution_secondary difmap
_audit_creation_method SHELXL-97
_cell_angle_alpha 90.00
_cell_angle_beta 108.576(2)
_cell_angle_gamma 90.00
_cell_formula_units_Z 4
_cell_length_a 12.3478(19)
_cell_length_b 22.777(4)
_cell_length_c 16.820(3)
_cell_measurement_temperature 110(2)
_cell_volume 4484.1(13)
_computing_structure_refinement 'SHELXL-97 (Sheldrick, 1997)'
_computing_structure_solution 'SHELXS-97 (Sheldrick, 1990)'
_diffrn_ambient_temperature 110(2)
_diffrn_measured_fraction_theta_full 0.999
_diffrn_measured_fraction_theta_max 0.999
_diffrn_radiation_monochromator graphite
_diffrn_radiation_source 'fine-focus sealed tube'
_diffrn_radiation_type MoK\a
_diffrn_radiation_wavelength 0.71073
_diffrn_reflns_av_R_equivalents 0.0231
_diffrn_reflns_av_sigmaI/netI 0.0167
_diffrn_reflns_limit_h_max 14
_diffrn_reflns_limit_h_min -14
_diffrn_reflns_limit_k_max 27
_diffrn_reflns_limit_k_min -27
_diffrn_reflns_limit_l_max 20
_diffrn_reflns_limit_l_min -20
_diffrn_reflns_number 42920
_diffrn_reflns_theta_full 25.03
_diffrn_reflns_theta_max 25.03
_diffrn_reflns_theta_min 2.20
_exptl_absorpt_coefficient_mu 0.426
_exptl_absorpt_correction_T_max 0.88
_exptl_absorpt_correction_T_min 0.778
_exptl_absorpt_correction_type multi-scan
_exptl_absorpt_process_details
;
SADABS, SHELXTL (version 5.1) program library 
(G. Sheldrick, Bruker Analytical X-ray Systems, Madison, WI)
;
_exptl_crystal_density_diffrn 1.699
_exptl_crystal_F_000 2284
_exptl_crystal_size_max 0.35
_exptl_crystal_size_mid 0.30
_exptl_crystal_size_min 0.30
_refine_diff_density_max 1.958
_refine_diff_density_min -0.996
_refine_diff_density_rms 0.097
_refine_ls_extinction_method none
_refine_ls_goodness_of_fit_ref 1.076
_refine_ls_hydrogen_treatment mixed
_refine_ls_matrix_type full
_refine_ls_number_parameters 644
_refine_ls_number_reflns 7914
_refine_ls_number_restraints 0
_refine_ls_restrained_S_all 1.076
_refine_ls_R_factor_all 0.0501
_refine_ls_R_factor_gt 0.0472
_refine_ls_shift/su_max 0.002
_refine_ls_shift/su_mean 0.000
_refine_ls_structure_factor_coef Fsqd
_refine_ls_weighting_details 'calc w=1/[\s^2^(Fo^2^)+(0.0705P)^2^+9.9362P] where P=(Fo^2^+2Fc^2^)/3'
_refine_ls_weighting_scheme calc
_refine_ls_wR_factor_gt 0.1305
_refine_ls_wR_factor_ref 0.1327
_reflns_number_gt 7361
_reflns_number_total 7914
_reflns_threshold_expression >2sigma(I)
_cod_data_source_file ja044303vsi20040918_033630.cif
_cod_data_source_block fanwu07s
_cod_original_cell_volume 4484.1(12)
_cod_database_code 4113212

loop_
_symmetry_equiv_pos_as_xyz
'x, y, z'
'-x, y+1/2, -z+1/2'
'-x, -y, -z'
'x, -y-1/2, z-1/2'

loop_
_atom_site_label
_atom_site_type_symbol
_atom_site_fract_x
_atom_site_fract_y
_atom_site_fract_z
_atom_site_U_iso_or_equiv
_atom_site_adp_type
_atom_site_occupancy
_atom_site_symmetry_multiplicity
_atom_site_calc_flag
_atom_site_refinement_flags
B1 B 0.8023(3) 0.69095(16) 0.9042(2) 0.0203(7) Uani 1 1 d .
C1 C 0.4175(3) 0.71015(16) 0.2371(2) 0.0309(8) Uani 1 1 d .
H1 H 0.5024 0.7062 0.2539 0.037 Uiso 1 1 calc R
C2 C 0.3541(3) 0.71906(15) 0.2923(2) 0.0310(8) Uani 1 1 d .
H2 H 0.3862 0.7222 0.3547 0.037 Uiso 1 1 calc R
C3 C 0.2414(3) 0.73191(16) 0.2437(3) 0.0344(8) Uani 1 1 d .
H3 H 0.1795 0.7453 0.2660 0.041 Uiso 1 1 calc R
C4 C 0.2341(3) 0.72995(16) 0.1591(2) 0.0330(8) Uani 1 1 d .
H4 H 0.1667 0.7425 0.1110 0.040 Uiso 1 1 calc R
C5 C 0.3435(3) 0.71795(16) 0.1548(2) 0.0324(8) Uani 1 1 d .
H5 H 0.3670 0.7202 0.1032 0.039 Uiso 1 1 calc R
C6 C 0.3597(3) 0.56189(17) 0.1256(2) 0.0302(8) Uani 1 1 d .
H6 H 0.4430 0.5558 0.1347 0.036 Uiso 1 1 calc R
C7 C 0.2893(3) 0.52493(16) 0.1561(2) 0.0287(8) Uani 1 1 d .
H7 H 0.3146 0.4889 0.1910 0.034 Uiso 1 1 calc R
C8 C 0.1758(3) 0.54278(15) 0.1180(2) 0.0275(7) Uani 1 1 d .
H8 H 0.1067 0.5219 0.1223 0.033 Uiso 1 1 calc R
C9 C 0.1751(3) 0.59105(16) 0.0661(2) 0.0268(7) Uani 1 1 d .
H9 H 0.1055 0.6094 0.0260 0.032 Uiso 1 1 calc R
C10 C 0.2886(3) 0.60179(17) 0.0686(2) 0.0293(8) Uani 1 1 d .
H10 H 0.3129 0.6290 0.0308 0.035 Uiso 1 1 calc R
C11 C 0.1010(3) 0.62181(16) 0.2338(2) 0.0270(7) Uani 1 1 d .
H11A H 0.0681 0.6602 0.2413 0.032 Uiso 1 1 calc R
H11B H 0.0440 0.5961 0.1943 0.032 Uiso 1 1 calc R
C12 C 0.1693(3) 0.59328(16) 0.3116(2) 0.0282(8) Uani 1 1 d .
C13 C 0.1885(3) 0.53233(17) 0.3167(2) 0.0357(9) Uani 1 1 d .
H13 H 0.1537 0.5086 0.2690 0.043 Uiso 1 1 calc R
C14 C 0.2565(4) 0.50626(19) 0.3893(3) 0.0477(11) Uani 1 1 d .
H14 H 0.2674 0.4649 0.3911 0.057 Uiso 1 1 calc R
C15 C 0.3092(4) 0.5400(2) 0.4599(3) 0.0475(11) Uani 1 1 d .
H15 H 0.3559 0.5218 0.5100 0.057 Uiso 1 1 calc R
C16 C 0.2933(4) 0.5998(2) 0.4567(2) 0.0411(10) Uani 1 1 d .
H16 H 0.3288 0.6231 0.5048 0.049 Uiso 1 1 calc R
C17 C 0.2254(3) 0.62637(17) 0.3832(2) 0.0313(8) Uani 1 1 d .
H17 H 0.2167 0.6678 0.3816 0.038 Uiso 1 1 calc R
C18 C 0.5623(3) 0.54547(16) 0.3075(2) 0.0268(7) Uani 1 1 d .
C19 C 0.5515(3) 0.48539(17) 0.3025(3) 0.0365(9) Uani 1 1 d .
H19 H 0.4915 0.4659 0.3158 0.044 Uiso 1 1 calc R
C20 C 0.6317(4) 0.45437(19) 0.2773(3) 0.0485(11) Uani 1 1 d .
H20 H 0.6265 0.4128 0.2724 0.058 Uiso 1 1 calc R
C21 C 0.7187(4) 0.4836(2) 0.2594(3) 0.0468(11) Uani 1 1 d .
H21 H 0.7729 0.4621 0.2417 0.056 Uiso 1 1 calc R
C22 C 0.7278(4) 0.5436(2) 0.2669(3) 0.0433(10) Uani 1 1 d .
H22 H 0.7892 0.5632 0.2556 0.052 Uiso 1 1 calc R
C23 C 0.6482(3) 0.57562(17) 0.2907(2) 0.0342(8) Uani 1 1 d .
H23 H 0.6530 0.6172 0.2952 0.041 Uiso 1 1 calc R
C24 C 0.8089(3) 0.74420(14) 0.97255(19) 0.0196(6) Uani 1 1 d .
C25 C 0.8853(3) 0.73981(14) 1.0532(2) 0.0209(7) Uani 1 1 d .
C26 C 0.8950(3) 0.77989(15) 1.1162(2) 0.0223(7) Uani 1 1 d .
C27 C 0.8242(3) 0.82834(14) 1.1004(2) 0.0233(7) Uani 1 1 d .
C28 C 0.7444(3) 0.83418(14) 1.0226(2) 0.0226(7) Uani 1 1 d .
C29 C 0.7377(3) 0.79244(14) 0.96150(19) 0.0212(7) Uani 1 1 d .
C30 C 0.7273(3) 0.70880(14) 0.8069(2) 0.0214(7) Uani 1 1 d .
C31 C 0.6432(3) 0.67494(15) 0.7510(2) 0.0230(7) Uani 1 1 d .
C32 C 0.5866(3) 0.69137(16) 0.6692(2) 0.0282(8) Uani 1 1 d .
C33 C 0.6135(3) 0.74296(17) 0.6382(2) 0.0290(8) Uani 1 1 d .
C34 C 0.6987(3) 0.77766(15) 0.6895(2) 0.0271(7) Uani 1 1 d .
C35 C 0.7530(3) 0.75980(15) 0.7710(2) 0.0227(7) Uani 1 1 d .
C36 C 0.7460(3) 0.63722(14) 0.94421(19) 0.0201(6) Uani 1 1 d .
C37 C 0.8028(3) 0.58976(15) 0.9905(2) 0.0218(7) Uani 1 1 d .
C38 C 0.7538(3) 0.55052(14) 1.0319(2) 0.0240(7) Uani 1 1 d .
C39 C 0.6415(3) 0.55732(16) 1.0279(2) 0.0262(7) Uani 1 1 d .
C40 C 0.5805(3) 0.60373(16) 0.9824(2) 0.0269(7) Uani 1 1 d .
C41 C 0.6329(3) 0.64190(15) 0.9429(2) 0.0227(7) Uani 1 1 d .
C42 C 0.9279(3) 0.67502(14) 0.89428(19) 0.0197(6) Uani 1 1 d .
C43 C 1.0267(3) 0.70916(14) 0.91857(19) 0.0208(7) Uani 1 1 d .
C44 C 1.1266(3) 0.69407(15) 0.9031(2) 0.0224(7) Uani 1 1 d .
C45 C 1.1319(3) 0.64396(15) 0.8591(2) 0.0230(7) Uani 1 1 d .
C46 C 1.0356(3) 0.60907(14) 0.8314(2) 0.0219(7) Uani 1 1 d .
C47 C 0.9387(3) 0.62508(13) 0.8495(2) 0.0199(6) Uani 1 1 d .
C48 C 0.0839(7) 0.8835(4) 0.0850(5) 0.101(2) Uiso 1 1 d .
H48A H 0.1637 0.8917 0.0898 0.152 Uiso 1 1 calc R
H48B H 0.0711 0.8410 0.0817 0.152 Uiso 1 1 calc R
H48C H 0.0675 0.8992 0.1342 0.152 Uiso 1 1 calc R
C49 C 0.0135(6) 0.9095(3) 0.0141(4) 0.0724(16) Uiso 1 1 d .
H49A H -0.0666 0.8967 0.0026 0.087 Uiso 1 1 calc R
H49B H 0.0379 0.9005 -0.0352 0.087 Uiso 1 1 calc R
C50 C 0.0285(7) 0.9805(3) 0.0376(5) 0.101(2) Uiso 1 1 d .
H50A H -0.0051 0.9888 0.0825 0.121 Uiso 1 1 calc R
H50B H 0.1109 0.9901 0.0594 0.121 Uiso 1 1 calc R
Cl1 Cl 0.46022(7) 0.58548(4) 0.33948(5) 0.0285(2) Uani 1 1 d .
F1 F 0.95684(16) 0.69310(8) 1.07361(11) 0.0243(4) Uani 1 1 d .
F2 F 0.97177(17) 0.77276(9) 1.19299(11) 0.0293(5) Uani 1 1 d .
F3 F 0.83186(18) 0.86821(9) 1.16060(12) 0.0312(5) Uani 1 1 d .
F4 F 0.67169(19) 0.88005(9) 1.00657(13) 0.0321(5) Uani 1 1 d .
F5 F 0.65310(16) 0.80155(8) 0.88802(11) 0.0264(4) Uani 1 1 d .
F6 F 0.61176(17) 0.62269(8) 0.77431(12) 0.0279(4) Uani 1 1 d .
F7 F 0.50474(18) 0.65640(11) 0.61952(13) 0.0390(5) Uani 1 1 d .
F8 F 0.55822(19) 0.75963(11) 0.55908(13) 0.0402(5) Uani 1 1 d .
F9 F 0.7282(2) 0.82799(9) 0.66031(13) 0.0362(5) Uani 1 1 d .
F10 F 0.83614(17) 0.79577(8) 0.81768(12) 0.0280(4) Uani 1 1 d .
F11 F 0.91351(15) 0.57884(8) 0.99900(12) 0.0248(4) Uani 1 1 d .
F12 F 0.81538(18) 0.50612(9) 1.07679(13) 0.0314(5) Uani 1 1 d .
F13 F 0.59292(18) 0.52011(9) 1.06807(13) 0.0345(5) Uani 1 1 d .
F14 F 0.47101(17) 0.61185(10) 0.97841(14) 0.0366(5) Uani 1 1 d .
F15 F 0.56863(16) 0.68734(8) 0.90187(12) 0.0269(4) Uani 1 1 d .
F16 F 1.03086(16) 0.76012(8) 0.96050(12) 0.0253(4) Uani 1 1 d .
F17 F 1.22054(16) 0.72818(9) 0.93245(12) 0.0280(4) Uani 1 1 d .
F18 F 1.22817(17) 0.62941(9) 0.84361(14) 0.0320(5) Uani 1 1 d .
F19 F 1.03709(17) 0.56019(8) 0.78703(12) 0.0275(4) Uani 1 1 d .
F20 F 0.84786(15) 0.58906(8) 0.82017(11) 0.0225(4) Uani 1 1 d .
Zr1 Zr 0.27776(3) 0.626837(13) 0.210811(19) 0.02005(11) Uani 1 1 d .

loop_
_atom_site_aniso_label
_atom_site_aniso_U_11
_atom_site_aniso_U_22
_atom_site_aniso_U_33
_atom_site_aniso_U_23
_atom_site_aniso_U_13
_atom_site_aniso_U_12
B1 0.0199(18) 0.0202(18) 0.0193(17) 0.0000(14) 0.0043(14) 0.0019(14)
C1 0.0248(18) 0.0273(18) 0.037(2) 0.0033(15) 0.0050(15) -0.0057(14)
C2 0.034(2) 0.0220(17) 0.0315(19) -0.0036(14) 0.0031(16) -0.0071(15)
C3 0.035(2) 0.0222(18) 0.045(2) -0.0018(16) 0.0114(17) 0.0002(15)
C4 0.0291(19) 0.0237(18) 0.038(2) 0.0072(15) -0.0013(16) -0.0027(14)
C5 0.035(2) 0.0291(19) 0.0310(19) 0.0061(15) 0.0070(16) -0.0090(15)
C6 0.0241(17) 0.038(2) 0.0264(18) -0.0087(15) 0.0055(14) 0.0041(15)
C7 0.0322(19) 0.0254(18) 0.0240(17) -0.0057(14) 0.0024(15) 0.0054(14)
C8 0.0294(18) 0.0260(18) 0.0244(17) -0.0072(14) 0.0047(14) -0.0041(14)
C9 0.0253(17) 0.0322(19) 0.0195(16) -0.0031(14) 0.0026(14) 0.0012(14)
C10 0.0276(18) 0.037(2) 0.0223(17) -0.0031(15) 0.0069(14) 0.0012(15)
C11 0.0231(17) 0.0320(19) 0.0260(18) -0.0019(14) 0.0082(14) -0.0013(14)
C12 0.0257(18) 0.0328(19) 0.0275(18) 0.0003(15) 0.0107(15) -0.0068(15)
C13 0.044(2) 0.030(2) 0.0282(19) 0.0002(15) 0.0043(17) -0.0122(17)
C14 0.061(3) 0.032(2) 0.039(2) 0.0098(18) 0.001(2) -0.011(2)
C15 0.054(3) 0.053(3) 0.027(2) 0.0133(18) 0.0008(19) -0.011(2)
C16 0.044(2) 0.051(3) 0.0258(19) -0.0056(17) 0.0075(17) -0.0129(19)
C17 0.032(2) 0.035(2) 0.0291(19) -0.0040(15) 0.0119(16) -0.0060(15)
C18 0.0210(16) 0.0285(18) 0.0253(17) -0.0053(14) -0.0006(13) 0.0057(14)
C19 0.0280(19) 0.029(2) 0.044(2) -0.0023(16) -0.0016(17) 0.0009(15)
C20 0.039(2) 0.032(2) 0.061(3) -0.015(2) -0.002(2) 0.0072(18)
C21 0.036(2) 0.050(3) 0.050(3) -0.013(2) 0.0074(19) 0.015(2)
C22 0.034(2) 0.050(3) 0.047(2) -0.002(2) 0.0140(19) 0.0042(18)
C23 0.032(2) 0.031(2) 0.037(2) -0.0024(16) 0.0069(16) 0.0026(16)
C24 0.0181(15) 0.0211(16) 0.0194(16) -0.0005(12) 0.0057(12) -0.0023(12)
C25 0.0186(15) 0.0205(16) 0.0236(16) 0.0022(13) 0.0069(13) 0.0018(12)
C26 0.0204(16) 0.0282(17) 0.0162(15) 0.0008(13) 0.0029(13) -0.0010(13)
C27 0.0277(17) 0.0205(16) 0.0223(16) -0.0050(13) 0.0087(14) -0.0012(13)
C28 0.0231(16) 0.0191(16) 0.0254(17) 0.0007(13) 0.0072(14) 0.0038(13)
C29 0.0203(16) 0.0243(17) 0.0166(15) 0.0021(12) 0.0027(13) 0.0011(13)
C30 0.0199(16) 0.0241(17) 0.0202(16) -0.0011(13) 0.0063(13) 0.0050(13)
C31 0.0204(16) 0.0256(17) 0.0219(16) -0.0033(13) 0.0055(13) 0.0041(13)
C32 0.0216(17) 0.038(2) 0.0214(17) -0.0070(15) 0.0024(14) 0.0037(14)
C33 0.0270(18) 0.043(2) 0.0159(16) 0.0027(14) 0.0048(14) 0.0120(15)
C34 0.0309(18) 0.0289(18) 0.0243(17) 0.0047(14) 0.0129(15) 0.0084(14)
C35 0.0228(16) 0.0240(17) 0.0204(16) -0.0018(13) 0.0057(13) 0.0033(13)
C36 0.0210(16) 0.0203(16) 0.0169(15) -0.0035(12) 0.0031(13) -0.0011(12)
C37 0.0200(16) 0.0251(17) 0.0196(16) -0.0039(13) 0.0051(13) 0.0003(13)
C38 0.0300(18) 0.0203(16) 0.0187(16) -0.0006(13) 0.0032(14) 0.0002(13)
C39 0.0287(18) 0.0302(18) 0.0212(16) -0.0023(14) 0.0104(14) -0.0066(14)
C40 0.0214(17) 0.0324(19) 0.0270(18) -0.0045(14) 0.0078(14) -0.0028(14)
C41 0.0223(16) 0.0234(16) 0.0201(16) -0.0023(13) 0.0036(13) 0.0016(13)
C42 0.0199(16) 0.0213(16) 0.0159(15) 0.0031(12) 0.0028(12) 0.0023(12)
C43 0.0259(17) 0.0174(15) 0.0177(15) 0.0007(12) 0.0047(13) 0.0017(13)
C44 0.0200(16) 0.0252(17) 0.0201(16) 0.0036(13) 0.0036(13) -0.0031(13)
C45 0.0191(16) 0.0287(17) 0.0216(16) 0.0050(13) 0.0073(13) 0.0036(13)
C46 0.0262(17) 0.0190(16) 0.0192(15) 0.0010(13) 0.0051(13) 0.0048(13)
C47 0.0192(16) 0.0204(16) 0.0173(15) 0.0024(12) 0.0021(13) -0.0005(12)
Cl1 0.0240(4) 0.0315(4) 0.0250(4) -0.0030(3) 0.0010(3) 0.0052(3)
F1 0.0235(10) 0.0245(10) 0.0217(9) 0.0010(7) 0.0026(8) 0.0067(8)
F2 0.0277(10) 0.0366(11) 0.0172(9) -0.0033(8) -0.0021(8) 0.0053(9)
F3 0.0369(12) 0.0294(11) 0.0233(10) -0.0100(8) 0.0042(9) 0.0042(9)
F4 0.0373(12) 0.0262(11) 0.0276(11) -0.0043(8) 0.0031(9) 0.0130(9)
F5 0.0278(10) 0.0267(10) 0.0188(9) -0.0016(8) -0.0010(8) 0.0084(8)
F6 0.0265(10) 0.0269(10) 0.0260(10) -0.0039(8) 0.0024(8) -0.0052(8)
F7 0.0313(12) 0.0535(14) 0.0235(11) -0.0078(10) -0.0038(9) -0.0045(10)
F8 0.0412(13) 0.0569(15) 0.0176(10) 0.0086(10) 0.0024(9) 0.0107(11)
F9 0.0470(13) 0.0342(12) 0.0284(11) 0.0103(9) 0.0137(10) 0.0049(10)
F10 0.0309(11) 0.0241(10) 0.0263(10) 0.0010(8) 0.0053(8) -0.0028(8)
F11 0.0193(9) 0.0254(10) 0.0276(10) 0.0053(8) 0.0046(8) 0.0037(8)
F12 0.0345(11) 0.0280(11) 0.0303(11) 0.0085(8) 0.0084(9) 0.0036(9)
F13 0.0350(12) 0.0376(12) 0.0341(11) 0.0065(9) 0.0153(9) -0.0072(9)
F14 0.0225(11) 0.0459(13) 0.0450(13) 0.0034(10) 0.0157(10) 0.0006(9)
F15 0.0209(10) 0.0292(10) 0.0290(10) 0.0036(8) 0.0059(8) 0.0074(8)
F16 0.0256(10) 0.0214(9) 0.0284(10) -0.0043(8) 0.0081(8) -0.0025(8)
F17 0.0218(10) 0.0294(11) 0.0322(11) -0.0005(8) 0.0080(8) -0.0058(8)
F18 0.0237(10) 0.0364(12) 0.0389(12) -0.0038(9) 0.0142(9) 0.0033(8)
F19 0.0278(10) 0.0254(10) 0.0291(10) -0.0056(8) 0.0086(8) 0.0045(8)
F20 0.0217(9) 0.0211(9) 0.0232(9) -0.0041(7) 0.0051(8) -0.0017(7)
Zr1 0.01791(18) 0.02082(19) 0.01957(18) -0.00021(12) 0.00335(13) -0.00020(11)

loop_
_atom_type_symbol
_atom_type_description
_atom_type_scat_dispersion_real
_atom_type_scat_dispersion_imag
_atom_type_scat_source
C C 0.0033 0.0016 'International Tables Vol C Tables 4.2.6.8 and 6.1.1.4'
H H 0.0000 0.0000 'International Tables Vol C Tables 4.2.6.8 and 6.1.1.4'
B B 0.0013 0.0007 'International Tables Vol C Tables 4.2.6.8 and 6.1.1.4'
F F 0.0171 0.0103 'International Tables Vol C Tables 4.2.6.8 and 6.1.1.4'
Zr Zr -2.9673 0.5597 'International Tables Vol C Tables 4.2.6.8 and 6.1.1.4'
Cl Cl 0.1484 0.1585 'International Tables Vol C Tables 4.2.6.8 and 6.1.1.4'

loop_
_geom_angle_atom_site_label_1
_geom_angle_atom_site_label_2
_geom_angle_atom_site_label_3
_geom_angle
_geom_angle_site_symmetry_1
C42 B1 C36 114.1(3) .
C42 B1 C30 101.7(2) .
C36 B1 C30 114.2(3) .
C42 B1 C24 113.0(3) .
C36 B1 C24 101.2(2) .
C30 B1 C24 113.3(3) .
C2 C1 C5 108.0(3) .
C2 C1 Zr1 74.3(2) .
C5 C1 Zr1 74.2(2) .
C3 C2 C1 107.7(3) .
C3 C2 Zr1 74.2(2) .
C1 C2 Zr1 73.2(2) .
C4 C3 C2 108.4(3) .
C4 C3 Zr1 72.9(2) .
C2 C3 Zr1 73.6(2) .
C3 C4 C5 107.9(3) .
C3 C4 Zr1 74.9(2) .
C5 C4 Zr1 74.4(2) .
C4 C5 C1 107.9(3) .
C4 C5 Zr1 73.2(2) .
C1 C5 Zr1 73.3(2) .
C10 C6 C7 108.0(3) .
C10 C6 Zr1 74.2(2) .
C7 C6 Zr1 74.7(2) .
C8 C7 C6 107.5(3) .
C8 C7 Zr1 74.6(2) .
C6 C7 Zr1 72.4(2) .
C9 C8 C7 108.6(3) .
C9 C8 Zr1 72.23(19) .
C7 C8 Zr1 73.14(19) .
C8 C9 C10 108.0(3) .
C8 C9 Zr1 75.43(19) .
C10 C9 Zr1 73.92(19) .
C6 C10 C9 107.9(3) .
C6 C10 Zr1 73.0(2) .
C9 C10 Zr1 73.3(2) .
C12 C11 Zr1 82.4(2) .
C17 C12 C13 116.7(3) .
C17 C12 C11 121.0(3) .
C13 C12 C11 122.1(3) .
C14 C13 C12 121.6(4) .
C13 C14 C15 120.5(4) .
C16 C15 C14 119.4(4) .
C15 C16 C17 120.3(4) .
C16 C17 C12 121.5(4) .
C23 C18 C19 123.6(4) .
C23 C18 Cl1 118.6(3) .
C19 C18 Cl1 117.8(3) .
C18 C19 C20 117.4(4) .
C21 C20 C19 120.3(4) .
C22 C21 C20 120.5(4) .
C21 C22 C23 120.4(4) .
C18 C23 C22 117.8(4) .
C29 C24 C25 113.2(3) .
C29 C24 B1 126.9(3) .
C25 C24 B1 119.6(3) .
F1 C25 C26 115.8(3) .
F1 C25 C24 119.3(3) .
C26 C25 C24 124.8(3) .
F2 C26 C25 121.4(3) .
F2 C26 C27 119.4(3) .
C25 C26 C27 119.2(3) .
F3 C27 C28 120.8(3) .
F3 C27 C26 120.5(3) .
C28 C27 C26 118.7(3) .
F4 C28 C27 119.8(3) .
F4 C28 C29 120.4(3) .
C27 C28 C29 119.8(3) .
F5 C29 C24 121.1(3) .
F5 C29 C28 114.8(3) .
C24 C29 C28 124.2(3) .
C35 C30 C31 113.2(3) .
C35 C30 B1 120.1(3) .
C31 C30 B1 126.5(3) .
F6 C31 C32 115.3(3) .
F6 C31 C30 121.0(3) .
C32 C31 C30 123.7(3) .
F7 C32 C33 119.7(3) .
F7 C32 C31 119.9(3) .
C33 C32 C31 120.3(3) .
F8 C33 C32 120.8(3) .
F8 C33 C34 120.3(3) .
C32 C33 C34 118.9(3) .
F9 C34 C33 120.2(3) .
F9 C34 C35 120.8(3) .
C33 C34 C35 119.0(3) .
F10 C35 C34 115.9(3) .
F10 C35 C30 119.4(3) .
C34 C35 C30 124.8(3) .
C37 C36 C41 113.2(3) .
C37 C36 B1 127.1(3) .
C41 C36 B1 119.1(3) .
F11 C37 C38 114.7(3) .
F11 C37 C36 121.1(3) .
C38 C37 C36 124.2(3) .
F12 C38 C39 119.5(3) .
F12 C38 C37 120.6(3) .
C39 C38 C37 119.9(3) .
F13 C39 C38 120.7(3) .
F13 C39 C40 120.8(3) .
C38 C39 C40 118.5(3) .
F14 C40 C41 120.6(3) .
F14 C40 C39 119.7(3) .
C41 C40 C39 119.6(3) .
F15 C41 C40 116.1(3) .
F15 C41 C36 119.3(3) .
C40 C41 C36 124.6(3) .
C47 C42 C43 112.9(3) .
C47 C42 B1 119.2(3) .
C43 C42 B1 127.6(3) .
F16 C43 C44 115.1(3) .
F16 C43 C42 121.1(3) .
C44 C43 C42 123.8(3) .
F17 C44 C45 119.5(3) .
F17 C44 C43 120.1(3) .
C45 C44 C43 120.4(3) .
F18 C45 C44 120.6(3) .
F18 C45 C46 120.9(3) .
C44 C45 C46 118.5(3) .
F19 C46 C47 120.6(3) .
F19 C46 C45 120.1(3) .
C47 C46 C45 119.2(3) .
F20 C47 C46 116.0(3) .
F20 C47 C42 118.8(3) .
C46 C47 C42 125.2(3) .
C48 C49 C50 102.9(6) .
C50 C50 C49 112.6(8) 3_575
C18 Cl1 Zr1 114.95(11) .
C11 Zr1 C6 129.69(12) .
C11 Zr1 C9 86.24(12) .
C6 Zr1 C9 54.37(12) .
C11 Zr1 C4 89.68(13) .
C6 Zr1 C4 116.08(13) .
C9 Zr1 C4 88.91(12) .
C11 Zr1 C10 118.93(12) .
C6 Zr1 C10 32.74(12) .
C9 Zr1 C10 32.76(12) .
C4 Zr1 C10 87.29(13) .
C11 Zr1 C1 129.35(13) .
C6 Zr1 C1 99.70(13) .
C9 Zr1 C1 121.76(12) .
C4 Zr1 C1 53.92(12) .
C10 Zr1 C1 95.62(13) .
C11 Zr1 C7 100.35(12) .
C6 Zr1 C7 32.92(12) .
C9 Zr1 C7 54.04(11) .
C4 Zr1 C7 140.27(13) .
C10 Zr1 C7 54.15(12) .
C1 Zr1 C7 130.28(12) .
C11 Zr1 C5 122.12(13) .
C6 Zr1 C5 92.04(13) .
C9 Zr1 C5 91.61(12) .
C4 Zr1 C5 32.44(13) .
C10 Zr1 C5 73.04(13) .
C1 Zr1 C5 32.51(12) .
C7 Zr1 C5 124.09(13) .
C11 Zr1 C2 99.10(13) .
C6 Zr1 C2 131.17(13) .
C9 Zr1 C2 141.99(12) .
C4 Zr1 C2 53.77(12) .
C10 Zr1 C2 125.77(13) .
C1 Zr1 C2 32.47(13) .
C7 Zr1 C2 155.79(12) .
C5 Zr1 C2 53.67(12) .
C11 Zr1 C3 76.70(13) .
C6 Zr1 C3 145.29(13) .
C9 Zr1 C3 116.89(12) .
C4 Zr1 C3 32.28(13) .
C10 Zr1 C3 119.48(13) .
C1 Zr1 C3 53.50(13) .
C7 Zr1 C3 170.87(12) .
C5 Zr1 C3 53.34(13) .
C2 Zr1 C3 32.22(12) .
C11 Zr1 C8 76.02(12) .
C6 Zr1 C8 53.83(12) .
C9 Zr1 C8 32.34(12) .
C4 Zr1 C8 118.98(12) .
C10 Zr1 C8 53.64(12) .
C1 Zr1 C8 149.14(12) .
C7 Zr1 C8 32.21(11) .
C5 Zr1 C8 123.19(12) .
C2 Zr1 C8 171.75(12) .
C3 Zr1 C8 139.58(12) .
C11 Zr1 Cl1 115.33(9) .
C6 Zr1 Cl1 82.40(9) .
C9 Zr1 Cl1 133.69(8) .
C4 Zr1 Cl1 128.88(9) .
C10 Zr1 Cl1 113.24(9) .
C1 Zr1 Cl1 76.99(9) .
C7 Zr1 Cl1 81.02(8) .
C5 Zr1 Cl1 107.23(9) .
C2 Zr1 Cl1 77.69(9) .
C3 Zr1 Cl1 108.08(9) .
C8 Zr1 Cl1 110.35(8) .

loop_
_geom_bond_atom_site_label_1
_geom_bond_atom_site_label_2
_geom_bond_distance
_geom_bond_site_symmetry_2
B1 C42 1.652(5) .
B1 C36 1.653(5) .
B1 C30 1.654(5) .
B1 C24 1.655(5) .
C1 C2 1.406(6) .
C1 C5 1.407(5) .
C1 Zr1 2.507(3) .
C2 C3 1.401(5) .
C2 Zr1 2.521(3) .
C3 C4 1.399(6) .
C3 Zr1 2.529(4) .
C4 C5 1.403(6) .
C4 Zr1 2.503(4) .
C5 Zr1 2.518(3) .
C6 C10 1.407(5) .
C6 C7 1.419(5) .
C6 Zr1 2.488(3) .
C7 C8 1.402(5) .
C7 Zr1 2.517(3) .
C8 C9 1.402(5) .
C8 Zr1 2.537(3) .
C9 C10 1.410(5) .
C9 Zr1 2.496(3) .
C10 Zr1 2.504(3) .
C11 C12 1.464(5) .
C11 Zr1 2.337(3) .
C12 C17 1.403(5) .
C12 C13 1.406(5) .
C13 C14 1.376(6) .
C14 C15 1.390(6) .
C15 C16 1.376(7) .
C16 C17 1.391(6) .
C18 C23 1.367(5) .
C18 C19 1.375(5) .
C18 Cl1 1.772(3) .
C19 C20 1.388(6) .
C20 C21 1.376(7) .
C21 C22 1.375(7) .
C22 C23 1.381(6) .
C24 C29 1.383(5) .
C24 C25 1.387(5) .
C25 F1 1.356(4) .
C25 C26 1.375(5) .
C26 F2 1.347(4) .
C26 C27 1.380(5) .
C27 F3 1.341(4) .
C27 C28 1.371(5) .
C28 F4 1.348(4) .
C28 C29 1.383(5) .
C29 F5 1.356(4) .
C30 C35 1.392(5) .
C30 C31 1.391(5) .
C31 F6 1.348(4) .
C31 C32 1.381(5) .
C32 F7 1.348(4) .
C32 C33 1.369(5) .
C33 F8 1.342(4) .
C33 C34 1.378(5) .
C34 F9 1.342(4) .
C34 C35 1.383(5) .
C35 F10 1.352(4) .
C36 C37 1.385(5) .
C36 C41 1.394(5) .
C37 F11 1.352(4) .
C37 C38 1.384(5) .
C38 F12 1.344(4) .
C38 C39 1.375(5) .
C39 F13 1.339(4) .
C39 C40 1.380(5) .
C40 F14 1.344(4) .
C40 C41 1.375(5) .
C41 F15 1.352(4) .
C42 C47 1.394(4) .
C42 C43 1.394(5) .
C43 F16 1.351(4) .
C43 C44 1.382(5) .
C44 F17 1.352(4) .
C44 C45 1.373(5) .
C45 F18 1.338(4) .
C45 C46 1.382(5) .
C46 F19 1.343(4) .
C46 C47 1.375(5) .
C47 F20 1.350(4) .
C48 C49 1.367(9) .
C49 C50 1.660(10) .
C50 C50 1.521(15) 3_575
Cl1 Zr1 2.7460(9) .

loop_
_geom_torsion_atom_site_label_1
_geom_torsion_atom_site_label_2
_geom_torsion_atom_site_label_3
_geom_torsion_atom_site_label_4
_geom_torsion
_geom_torsion_site_symmetry_4
C5 C1 C2 C3 0.4(4) .
Zr1 C1 C2 C3 -66.8(2) .
C5 C1 C2 Zr1 67.1(3) .
C1 C2 C3 C4 1.1(4) .
Zr1 C2 C3 C4 -65.0(3) .
C1 C2 C3 Zr1 66.1(2) .
C2 C3 C4 C5 -2.1(4) .
Zr1 C3 C4 C5 -67.6(3) .
C2 C3 C4 Zr1 65.5(3) .
C3 C4 C5 C1 2.3(4) .
Zr1 C4 C5 C1 -65.6(3) .
C3 C4 C5 Zr1 68.0(3) .
C2 C1 C5 C4 -1.7(4) .
Zr1 C1 C5 C4 65.5(3) .
C2 C1 C5 Zr1 -67.2(3) .
C10 C6 C7 C8 -0.4(4) .
Zr1 C6 C7 C8 67.0(2) .
C10 C6 C7 Zr1 -67.4(2) .
C6 C7 C8 C9 -1.5(4) .
Zr1 C7 C8 C9 64.0(2) .
C6 C7 C8 Zr1 -65.5(2) .
C7 C8 C9 C10 2.8(4) .
Zr1 C8 C9 C10 67.4(2) .
C7 C8 C9 Zr1 -64.6(2) .
C7 C6 C10 C9 2.1(4) .
Zr1 C6 C10 C9 -65.6(2) .
C7 C6 C10 Zr1 67.7(2) .
C8 C9 C10 C6 -3.0(4) .
Zr1 C9 C10 C6 65.4(2) .
C8 C9 C10 Zr1 -68.4(2) .
Zr1 C11 C12 C17 86.8(3) .
Zr1 C11 C12 C13 -88.7(3) .
C17 C12 C13 C14 1.7(6) .
C11 C12 C13 C14 177.4(4) .
C12 C13 C14 C15 -0.5(7) .
C13 C14 C15 C16 -0.2(7) .
C14 C15 C16 C17 -0.3(7) .
C15 C16 C17 C12 1.6(6) .
C13 C12 C17 C16 -2.2(5) .
C11 C12 C17 C16 -178.0(4) .
C23 C18 C19 C20 -1.3(6) .
Cl1 C18 C19 C20 179.9(3) .
C18 C19 C20 C21 0.8(6) .
C19 C20 C21 C22 0.5(7) .
C20 C21 C22 C23 -1.5(7) .
C19 C18 C23 C22 0.4(6) .
Cl1 C18 C23 C22 179.2(3) .
C21 C22 C23 C18 1.0(6) .
C42 B1 C24 C29 133.2(3) .
C36 B1 C24 C29 -104.3(3) .
C30 B1 C24 C29 18.3(5) .
C42 B1 C24 C25 -53.4(4) .
C36 B1 C24 C25 69.1(3) .
C30 B1 C24 C25 -168.3(3) .
C29 C24 C25 F1 177.2(3) .
B1 C24 C25 F1 2.9(4) .
C29 C24 C25 C26 -2.8(5) .
B1 C24 C25 C26 -177.1(3) .
F1 C25 C26 F2 0.3(5) .
C24 C25 C26 F2 -179.7(3) .
F1 C25 C26 C27 -179.4(3) .
C24 C25 C26 C27 0.6(5) .
F2 C26 C27 F3 0.4(5) .
C25 C26 C27 F3 -179.9(3) .
F2 C26 C27 C28 -178.2(3) .
C25 C26 C27 C28 1.5(5) .
F3 C27 C28 F4 -0.9(5) .
C26 C27 C28 F4 177.7(3) .
F3 C27 C28 C29 -179.8(3) .
C26 C27 C28 C29 -1.1(5) .
C25 C24 C29 F5 -175.9(3) .
B1 C24 C29 F5 -2.1(5) .
C25 C24 C29 C28 3.2(5) .
B1 C24 C29 C28 176.9(3) .
F4 C28 C29 F5 -1.1(5) .
C27 C28 C29 F5 177.8(3) .
F4 C28 C29 C24 179.8(3) .
C27 C28 C29 C24 -1.3(5) .
C42 B1 C30 C35 -68.3(3) .
C36 B1 C30 C35 168.3(3) .
C24 B1 C30 C35 53.2(4) .
C42 B1 C30 C31 105.7(3) .
C36 B1 C30 C31 -17.7(4) .
C24 B1 C30 C31 -132.8(3) .
C35 C30 C31 F6 176.8(3) .
B1 C30 C31 F6 2.5(5) .
C35 C30 C31 C32 -3.0(5) .
B1 C30 C31 C32 -177.3(3) .
F6 C31 C32 F7 1.3(5) .
C30 C31 C32 F7 -178.9(3) .
F6 C31 C32 C33 -178.5(3) .
C30 C31 C32 C33 1.3(5) .
F7 C32 C33 F8 0.9(5) .
C31 C32 C33 F8 -179.3(3) .
F7 C32 C33 C34 -178.9(3) .
C31 C32 C33 C34 0.9(5) .
F8 C33 C34 F9 -0.9(5) .
C32 C33 C34 F9 178.9(3) .
F8 C33 C34 C35 179.0(3) .
C32 C33 C34 C35 -1.1(5) .
F9 C34 C35 F10 -0.4(5) .
C33 C34 C35 F10 179.7(3) .
F9 C34 C35 C30 179.2(3) .
C33 C34 C35 C30 -0.8(5) .
C31 C30 C35 F10 -177.8(3) .
B1 C30 C35 F10 -3.0(4) .
C31 C30 C35 C34 2.7(5) .
B1 C30 C35 C34 177.5(3) .
C42 B1 C36 C37 19.8(4) .
C30 B1 C36 C37 136.2(3) .
C24 B1 C36 C37 -101.8(3) .
C42 B1 C36 C41 -169.7(3) .
C30 B1 C36 C41 -53.3(4) .
C24 B1 C36 C41 68.7(3) .
C41 C36 C37 F11 -179.5(3) .
B1 C36 C37 F11 -8.6(5) .
C41 C36 C37 C38 -0.1(5) .
B1 C36 C37 C38 170.9(3) .
F11 C37 C38 F12 0.7(4) .
C36 C37 C38 F12 -178.8(3) .
F11 C37 C38 C39 179.8(3) .
C36 C37 C38 C39 0.4(5) .
F12 C38 C39 F13 -0.2(5) .
C37 C38 C39 F13 -179.4(3) .
F12 C38 C39 C40 179.1(3) .
C37 C38 C39 C40 -0.1(5) .
F13 C39 C40 F14 0.1(5) .
C38 C39 C40 F14 -179.1(3) .
F13 C39 C40 C41 178.9(3) .
C38 C39 C40 C41 -0.4(5) .
F14 C40 C41 F15 0.9(5) .
C39 C40 C41 F15 -177.9(3) .
F14 C40 C41 C36 179.5(3) .
C39 C40 C41 C36 0.7(5) .
C37 C36 C41 F15 178.1(3) .
B1 C36 C41 F15 6.3(4) .
C37 C36 C41 C40 -0.4(5) .
B1 C36 C41 C40 -172.2(3) .
C36 B1 C42 C47 54.9(4) .
C30 B1 C42 C47 -68.5(3) .
C24 B1 C42 C47 169.7(3) .
C36 B1 C42 C43 -132.3(3) .
C30 B1 C42 C43 104.3(3) .
C24 B1 C42 C43 -17.4(4) .
C47 C42 C43 F16 178.1(3) .
B1 C42 C43 F16 4.9(5) .
C47 C42 C43 C44 -2.6(5) .
B1 C42 C43 C44 -175.8(3) .
F16 C43 C44 F17 2.7(4) .
C42 C43 C44 F17 -176.7(3) .
F16 C43 C44 C45 -178.4(3) .
C42 C43 C44 C45 2.3(5) .
F17 C44 C45 F18 -1.4(5) .
C43 C44 C45 F18 179.6(3) .
F17 C44 C45 C46 178.6(3) .
C43 C44 C45 C46 -0.4(5) .
F18 C45 C46 F19 -1.0(5) .
C44 C45 C46 F19 179.0(3) .
F18 C45 C46 C47 179.2(3) .
C44 C45 C46 C47 -0.8(5) .
F19 C46 C47 F20 0.0(4) .
C45 C46 C47 F20 179.8(3) .
F19 C46 C47 C42 -179.4(3) .
C45 C46 C47 C42 0.4(5) .
C43 C42 C47 F20 -178.1(3) .
B1 C42 C47 F20 -4.3(4) .
C43 C42 C47 C46 1.2(5) .
B1 C42 C47 C46 175.1(3) .
C48 C49 C50 C50 171.1(9) 3_575
C23 C18 Cl1 Zr1 87.0(3) .
C19 C18 Cl1 Zr1 -94.1(3) .
C12 C11 Zr1 C6 98.4(2) .
C12 C11 Zr1 C9 134.0(2) .
C12 C11 Zr1 C4 -137.1(2) .
C12 C11 Zr1 C10 136.2(2) .
C12 C11 Zr1 C1 -97.1(2) .
C12 C11 Zr1 C7 81.6(2) .
C12 C11 Zr1 C5 -136.5(2) .
C12 C11 Zr1 C2 -83.9(2) .
C12 C11 Zr1 C3 -107.2(2) .
C12 C11 Zr1 C8 102.9(2) .
C12 C11 Zr1 Cl1 -3.3(2) .
C10 C6 Zr1 C11 82.6(3) .
C7 C6 Zr1 C11 -31.6(3) .
C10 C6 Zr1 C9 37.0(2) .
C7 C6 Zr1 C9 -77.2(2) .
C10 C6 Zr1 C4 -30.8(3) .
C7 C6 Zr1 C4 -145.0(2) .
C7 C6 Zr1 C10 -114.2(3) .
C10 C6 Zr1 C1 -85.3(2) .
C7 C6 Zr1 C1 160.5(2) .
C10 C6 Zr1 C7 114.2(3) .
C10 C6 Zr1 C5 -53.5(2) .
C7 C6 Zr1 C5 -167.7(2) .
C10 C6 Zr1 C2 -94.3(2) .
C7 C6 Zr1 C2 151.5(2) .
C10 C6 Zr1 C3 -49.7(3) .
C7 C6 Zr1 C3 -163.9(2) .
C10 C6 Zr1 C8 77.2(2) .
C7 C6 Zr1 C8 -36.9(2) .
C10 C6 Zr1 Cl1 -160.6(2) .
C7 C6 Zr1 Cl1 85.20(19) .
C8 C9 Zr1 C11 -69.6(2) .
C10 C9 Zr1 C11 176.4(2) .
C8 C9 Zr1 C6 77.0(2) .
C10 C9 Zr1 C6 -37.0(2) .
C8 C9 Zr1 C4 -159.3(2) .
C10 C9 Zr1 C4 86.7(2) .
C8 C9 Zr1 C10 114.0(3) .
C8 C9 Zr1 C1 155.4(2) .
C10 C9 Zr1 C1 41.5(3) .
C8 C9 Zr1 C7 36.1(2) .
C10 C9 Zr1 C7 -77.9(2) .
C8 C9 Zr1 C5 168.3(2) .
C10 C9 Zr1 C5 54.3(2) .
C8 C9 Zr1 C2 -169.6(2) .
C10 C9 Zr1 C2 76.5(3) .
C8 C9 Zr1 C3 -142.6(2) .
C10 C9 Zr1 C3 103.4(2) .
C10 C9 Zr1 C8 -114.0(3) .
C8 C9 Zr1 Cl1 52.4(2) .
C10 C9 Zr1 Cl1 -61.6(2) .
C3 C4 Zr1 C11 65.0(2) .
C5 C4 Zr1 C11 179.0(2) .
C3 C4 Zr1 C6 -159.9(2) .
C5 C4 Zr1 C6 -45.9(3) .
C3 C4 Zr1 C9 151.3(2) .
C5 C4 Zr1 C9 -94.7(2) .
C3 C4 Zr1 C10 -176.0(2) .
C5 C4 Zr1 C10 -62.0(2) .
C3 C4 Zr1 C1 -77.0(2) .
C5 C4 Zr1 C1 37.0(2) .
C3 C4 Zr1 C7 171.0(2) .
C5 C4 Zr1 C7 -75.0(3) .
C3 C4 Zr1 C5 -114.0(3) .
C3 C4 Zr1 C2 -36.5(2) .
C5 C4 Zr1 C2 77.5(2) .
C5 C4 Zr1 C3 114.0(3) .
C3 C4 Zr1 C8 138.8(2) .
C5 C4 Zr1 C8 -107.2(2) .
C3 C4 Zr1 Cl1 -58.0(3) .
C5 C4 Zr1 Cl1 56.0(3) .
C6 C10 Zr1 C11 -119.3(2) .
C9 C10 Zr1 C11 -4.1(3) .
C9 C10 Zr1 C6 115.2(3) .
C6 C10 Zr1 C9 -115.2(3) .
C6 C10 Zr1 C4 152.6(2) .
C9 C10 Zr1 C4 -92.2(2) .
C6 C10 Zr1 C1 99.2(2) .
C9 C10 Zr1 C1 -145.6(2) .
C6 C10 Zr1 C7 -37.7(2) .
C9 C10 Zr1 C7 77.5(2) .
C6 C10 Zr1 C5 122.9(2) .
C9 C10 Zr1 C5 -121.9(2) .
C6 C10 Zr1 C2 112.3(2) .
C9 C10 Zr1 C2 -132.4(2) .
C6 C10 Zr1 C3 150.1(2) .
C9 C10 Zr1 C3 -94.7(2) .
C6 C10 Zr1 C8 -77.9(2) .
C9 C10 Zr1 C8 37.4(2) .
C6 C10 Zr1 Cl1 21.0(2) .
C9 C10 Zr1 Cl1 136.22(19) .
C2 C1 Zr1 C11 24.8(3) .
C5 C1 Zr1 C11 -89.6(3) .
C2 C1 Zr1 C6 -167.2(2) .
C5 C1 Zr1 C6 78.4(2) .
C2 C1 Zr1 C9 138.9(2) .
C5 C1 Zr1 C9 24.5(3) .
C2 C1 Zr1 C4 77.5(2) .
C5 C1 Zr1 C4 -36.9(2) .
C2 C1 Zr1 C10 160.0(2) .
C5 C1 Zr1 C10 45.6(2) .
C2 C1 Zr1 C7 -153.5(2) .
C5 C1 Zr1 C7 92.1(3) .
C2 C1 Zr1 C5 114.4(3) .
C5 C1 Zr1 C2 -114.4(3) .
C2 C1 Zr1 C3 37.1(2) .
C5 C1 Zr1 C3 -77.2(2) .
C2 C1 Zr1 C8 164.5(2) .
C5 C1 Zr1 C8 50.2(3) .
C2 C1 Zr1 Cl1 -87.4(2) .
C5 C1 Zr1 Cl1 158.2(2) .
C8 C7 Zr1 C11 41.4(2) .
C6 C7 Zr1 C11 155.8(2) .
C8 C7 Zr1 C6 -114.5(3) .
C8 C7 Zr1 C9 -36.2(2) .
C6 C7 Zr1 C9 78.2(2) .
C8 C7 Zr1 C4 -60.8(3) .
C6 C7 Zr1 C4 53.7(3) .
C8 C7 Zr1 C10 -77.0(2) .
C6 C7 Zr1 C10 37.5(2) .
C8 C7 Zr1 C1 -140.0(2) .
C6 C7 Zr1 C1 -25.5(3) .
C8 C7 Zr1 C5 -99.6(2) .
C6 C7 Zr1 C5 14.9(3) .
C8 C7 Zr1 C2 -175.7(3) .
C6 C7 Zr1 C2 -61.2(4) .
C6 C7 Zr1 C8 114.5(3) .
C8 C7 Zr1 Cl1 155.7(2) .
C6 C7 Zr1 Cl1 -89.9(2) .
C4 C5 Zr1 C11 -1.1(3) .
C1 C5 Zr1 C11 114.1(2) .
C4 C5 Zr1 C6 139.8(2) .
C1 C5 Zr1 C6 -104.9(2) .
C4 C5 Zr1 C9 85.4(2) .
C1 C5 Zr1 C9 -159.3(2) .
C1 C5 Zr1 C4 115.2(3) .
C4 C5 Zr1 C10 112.8(2) .
C1 C5 Zr1 C10 -132.0(3) .
C4 C5 Zr1 C1 -115.2(3) .
C4 C5 Zr1 C7 131.8(2) .
C1 C5 Zr1 C7 -113.0(2) .
C4 C5 Zr1 C2 -77.8(2) .
C1 C5 Zr1 C2 37.4(2) .
C4 C5 Zr1 C3 -37.5(2) .
C1 C5 Zr1 C3 77.8(3) .
C4 C5 Zr1 C8 92.9(2) .
C1 C5 Zr1 C8 -151.9(2) .
C4 C5 Zr1 Cl1 -137.5(2) .
C1 C5 Zr1 Cl1 -22.3(2) .
C3 C2 Zr1 C11 -46.3(2) .
C1 C2 Zr1 C11 -160.8(2) .
C3 C2 Zr1 C6 131.3(2) .
C1 C2 Zr1 C6 16.8(3) .
C3 C2 Zr1 C9 49.3(3) .
C1 C2 Zr1 C9 -65.3(3) .
C3 C2 Zr1 C4 36.6(2) .
C1 C2 Zr1 C4 -78.0(2) .
C3 C2 Zr1 C10 89.7(3) .
C1 C2 Zr1 C10 -24.9(3) .
C3 C2 Zr1 C1 114.5(3) .
C3 C2 Zr1 C7 170.6(3) .
C1 C2 Zr1 C7 56.1(4) .
C3 C2 Zr1 C5 77.1(2) .
C1 C2 Zr1 C5 -37.4(2) .
C1 C2 Zr1 C3 -114.5(3) .
C3 C2 Zr1 Cl1 -160.4(2) .
C1 C2 Zr1 Cl1 85.1(2) .
C4 C3 Zr1 C11 -111.3(2) .
C2 C3 Zr1 C11 132.8(2) .
C4 C3 Zr1 C6 32.9(3) .
C2 C3 Zr1 C6 -83.0(3) .
C4 C3 Zr1 C9 -32.6(3) .
C2 C3 Zr1 C9 -148.4(2) .
C2 C3 Zr1 C4 -115.9(3) .
C4 C3 Zr1 C10 4.6(3) .
C2 C3 Zr1 C10 -111.2(2) .
C4 C3 Zr1 C1 78.4(2) .
C2 C3 Zr1 C1 -37.4(2) .
C4 C3 Zr1 C5 37.7(2) .
C2 C3 Zr1 C5 -78.2(2) .
C4 C3 Zr1 C2 115.9(3) .
C4 C3 Zr1 C8 -62.6(3) .
C2 C3 Zr1 C8 -178.5(2) .
C4 C3 Zr1 Cl1 136.0(2) .
C2 C3 Zr1 Cl1 20.2(2) .
C9 C8 Zr1 C11 105.5(2) .
C7 C8 Zr1 C11 -137.9(2) .
C9 C8 Zr1 C6 -78.8(2) .
C7 C8 Zr1 C6 37.8(2) .
C7 C8 Zr1 C9 116.6(3) .
C9 C8 Zr1 C4 23.8(3) .
C7 C8 Zr1 C4 140.4(2) .
C9 C8 Zr1 C10 -37.9(2) .
C7 C8 Zr1 C10 78.7(2) .
C9 C8 Zr1 C1 -43.5(3) .
C7 C8 Zr1 C1 73.0(3) .
C9 C8 Zr1 C7 -116.6(3) .
C9 C8 Zr1 C5 -14.0(3) .
C7 C8 Zr1 C5 102.6(2) .
C9 C8 Zr1 C3 56.6(3) .
C7 C8 Zr1 C3 173.2(2) .
C9 C8 Zr1 Cl1 -142.32(19) .
C7 C8 Zr1 Cl1 -25.7(2) .
C18 Cl1 Zr1 C11 140.95(17) .
C18 Cl1 Zr1 C6 10.43(16) .
C18 Cl1 Zr1 C9 30.35(18) .
C18 Cl1 Zr1 C4 -107.10(18) .
C18 Cl1 Zr1 C10 -0.83(17) .
C18 Cl1 Zr1 C1 -91.41(17) .
C18 Cl1 Zr1 C7 43.69(16) .
C18 Cl1 Zr1 C5 -79.35(17) .
C18 Cl1 Zr1 C2 -124.71(17) .
C18 Cl1 Zr1 C3 -135.55(17) .
C18 Cl1 Zr1 C8 57.24(16) .
